data_1537404
loop_
_publ_author_name
'Henkel, H.'
'Hoppe, R.'

_publ_section_title
;
 Ueber Na3 Ni F6 und andere Kryolithe
;
_journal_name_full 'Zeitschrift fuer Anorganische und Allgemeine Chemie'
_journal_page_first 253
_journal_page_last 260
_journal_volume 364
_journal_year 1969
_chemical_formula_sum 'F6 Na3 Ni'
_chemical_name_systematic 'Na3 Ni F6'
_space_group_IT_number 14
_symmetry_space_group_name_Hall '-P 2yn'
_symmetry_space_group_name_H-M 'P 1 21/n 1'
_cell_angle_alpha 90
_cell_angle_beta 90.1
_cell_angle_gamma 90
_cell_formula_units_Z 2
_cell_length_a 5.44
_cell_length_b 5.67
_cell_length_c 7.85
_cell_volume 242.131
_citation_journal_id_ASTM ZAACAB
_cod_data_source_file Henkel_ZAACAB_1969_1072.cif
_cod_data_source_block F6Na3Ni1
_cod_original_cell_volume 242.1313
_cod_original_sg_symbol_Hall '-P 2ybc (x-z,y,z)'
_cod_original_formula_sum 'F6 Na3 Ni1'
_cod_database_code 1537404

loop_
_symmetry_equiv_pos_as_xyz
x,y,z
-x+1/2,y+1/2,-z+1/2
-x,-y,-z
x-1/2,-y-1/2,z-1/2

loop_
_atom_site_label
_atom_site_type_symbol
_atom_site_fract_x
_atom_site_fract_y
_atom_site_fract_z
_atom_site_occupancy
_atom_site_U_iso_or_equiv
Ni1 Ni+3 0 0 0 1 0.0
F1 F-1 0.065 0.06 0.22 1 0.0
F3 F-1 0.15 0.28 -0.06 1 0.0
Na2 Na+1 0.5 -0.055 0.24 1 0.0
F2 F-1 -0.29 0.16 0.03 1 0.0
Na1 Na+1 0 0 0.5 1 0.0
